data_2210323
loop_
_publ_author_name
'Seethalakshmi, T.'
'Rajeswar Rao, V.'
'Vijaya Kumar, P.'
'Kaliannan, P.'

_publ_section_title
;<i>N</i>-[4-(2-Oxo-2<i>H</i>-chromen-3-yl)-3-phenyl-3<i>H</i>-thiazol-2-ylidene]anilinium
 bromide methanol solvate
;
_journal_coeditor_code LH2149
_journal_issue 9
_journal_name_full 'Acta Crystallographica Section E'
_journal_page_first o3771
_journal_page_last o3773
_journal_paper_doi 10.1107/S1600536806030662
_journal_volume 62
_journal_year 2006
_chemical_formula_iupac 'C24 H17 N2 O2 S + , Br - , C H4 O'
_chemical_formula_moiety 'C24 H17 N2 O2 S + , Br - , C H4 O'
_chemical_formula_sum 'C25 H21 Br N2 O3 S'
_chemical_formula_weight 509.41
_chemical_name_systematic
;
N-[4-(2-Oxo-2H-chromen-3-yl)-3-phenyl-3H-thiazol-2-ylidene]anilinium
bromide methanol solvate
;
_space_group_IT_number 2
_symmetry_cell_setting triclinic
_symmetry_space_group_name_Hall '-P 1'
_symmetry_space_group_name_H-M 'P -1'
_atom_sites_solution_hydrogens geom
_atom_sites_solution_primary direct
_atom_sites_solution_secondary difmap
_audit_creation_method SHELXL97
_cell_angle_alpha 82.2188(8)
_cell_angle_beta 62.9030(6)
_cell_angle_gamma 79.2876(8)
_cell_formula_units_Z 2
_cell_length_a 10.59090(10)
_cell_length_b 10.93740(10)
_cell_length_c 11.0418(2)
_cell_measurement_reflns_used 37016
_cell_measurement_temperature 160(2)
_cell_measurement_theta_max 30.03
_cell_measurement_theta_min 2.0
_cell_volume 1116.93(3)
_computing_cell_refinement 'DENZO-SMN (Otwinowski & Minor, 1997)'
_computing_data_collection 'COLLECT (Nonius, 2000)'
_computing_data_reduction 'DENZO-SMN and SCALEPACK (Otwinowski & Minor, 1997)'
_computing_molecular_graphics 'ORTEP-3 (Version 1.07; Farrugia, 1997)'
_computing_publication_material 'SHELXL97 and PLATON (Spek, 2003)'
_computing_structure_refinement 'SHELXL97 (Sheldrick, 1997)'
_computing_structure_solution 'SIR92 (Altomare <i>et al.</i>,  1994)'
_diffrn_ambient_temperature 160(2)
_diffrn_detector_area_resol_mean 10
_diffrn_measured_fraction_theta_full 0.998
_diffrn_measured_fraction_theta_max 0.998
_diffrn_measurement_device_type 'Nonius KappaCCD area-detector'
_diffrn_measurement_method '\f and \w scans with \k offsets'
_diffrn_radiation_monochromator 'horizontally mounted graphite crystal'
_diffrn_radiation_source 'Nonius FR590 sealed tube generator'
_diffrn_radiation_type MoK\a
_diffrn_radiation_wavelength 0.71073
_diffrn_reflns_av_R_equivalents 0.0565
_diffrn_reflns_av_sigmaI/netI 0.0369
_diffrn_reflns_limit_h_max 14
_diffrn_reflns_limit_h_min -14
_diffrn_reflns_limit_k_max 15
_diffrn_reflns_limit_k_min -15
_diffrn_reflns_limit_l_max 15
_diffrn_reflns_limit_l_min -15
_diffrn_reflns_number 31111
_diffrn_reflns_theta_full 30.04
_diffrn_reflns_theta_max 30.04
_diffrn_reflns_theta_min 2.08
_diffrn_standards_decay_% 0
_diffrn_standards_number 0
_exptl_absorpt_coefficient_mu 1.964
_exptl_absorpt_correction_T_max 0.678
_exptl_absorpt_correction_T_min 0.565
_exptl_absorpt_correction_type multi-scan
_exptl_absorpt_process_details '(SORTAV; Blessing, 1995)'
_exptl_crystal_colour colourless
_exptl_crystal_density_diffrn 1.515
_exptl_crystal_density_method 'not measured'
_exptl_crystal_description prism
_exptl_crystal_F_000 520
_exptl_crystal_size_max 0.28
_exptl_crystal_size_mid 0.25
_exptl_crystal_size_min 0.20
_refine_diff_density_max 0.560
_refine_diff_density_min -0.570
_refine_ls_extinction_coef 0.089(3)
_refine_ls_extinction_expression Fc^*^=kFc[1+0.001xFc^2^\l^3^/sin(2\q)]^-1/4^
_refine_ls_extinction_method 'SHELXL97 (Sheldrick, 1997)'
_refine_ls_goodness_of_fit_ref 1.110
_refine_ls_hydrogen_treatment mixed
_refine_ls_matrix_type full
_refine_ls_number_parameters 299
_refine_ls_number_reflns 6538
_refine_ls_number_restraints 0
_refine_ls_restrained_S_all 1.110
_refine_ls_R_factor_all 0.0481
_refine_ls_R_factor_gt 0.0376
_refine_ls_shift/su_max 0.001
_refine_ls_shift/su_mean 0.000
_refine_ls_structure_factor_coef Fsqd
_refine_ls_weighting_details 'calc w = 1/[\s^2^(Fo^2^)+(0.0463P)^2^+0.3319P] where P=(Fo^2^+2Fc^2^)/3'
_refine_ls_weighting_scheme calc
_refine_ls_wR_factor_gt 0.0870
_refine_ls_wR_factor_ref 0.0918
_reflns_number_gt 5532
_reflns_number_total 6538
_reflns_threshold_expression I>2\s(I)
_cod_data_source_file lh2149.cif
_cod_data_source_block I
_cod_depositor_comments
;
The following automatic conversions were performed:
'_symmetry_cell_setting' value 'Triclinic' changed to 'triclinic'
according to '/home/saulius/struct/CIF-dictionaries/cif_core.dic'
dictionary named 'cif_core.dic' version 2.4.1 from 2010-06-29.

Automatic conversion script
Id: cif_fix_enum 1527 2010-12-29 10:47:43Z saulius 

The following automatic conversions were performed:

'_symmetry_cell_setting' value 'Triclinic' changed to 'triclinic'
according to /home/saulius/struct/CIF-dictionaries/cif_core.dic
dictionary named 'cif_core.dic' version 2.4.1 from 2010-06-29.

Automatic conversion script
Id: cif_fix_values 1715 2011-07-08 13:25:40Z adriana 
;
_cod_original_cell_volume 1116.93(2)
_cod_database_code 2210323
_cod_database_fobs_code 2210323

loop_
_symmetry_equiv_pos_as_xyz
'x, y, z'
'-x, -y, -z'

loop_
_atom_site_type_symbol
_atom_site_label
_atom_site_fract_x
_atom_site_fract_y
_atom_site_fract_z
_atom_site_U_iso_or_equiv
_atom_site_adp_type
_atom_site_calc_flag
_atom_site_refinement_flags
_atom_site_occupancy
S S1 0.34396(4) 0.45180(4) 0.47933(4) 0.01926(10) Uani d . 1
O O41 0.42036(14) -0.09078(11) 0.71941(14) 0.0255(3) Uani d . 1
O O42 0.30681(15) 0.00728(13) 0.60161(16) 0.0319(3) Uani d . 1
N N3 0.22315(14) 0.31129(13) 0.69259(14) 0.0176(3) Uani d . 1
N N21 0.07269(15) 0.49531(13) 0.67969(15) 0.0189(3) Uani d . 1
H H21 0.000(3) 0.471(2) 0.744(2) 0.027(6) Uiso d . 1
C C2 0.19820(17) 0.42168(15) 0.63120(16) 0.0179(3) Uani d . 1
C C4 0.36273(17) 0.24953(15) 0.62103(17) 0.0187(3) Uani d . 1
C C5 0.43885(18) 0.31166(16) 0.50450(17) 0.0206(3) Uani d . 1
H H5 0.5343 0.2822 0.4425 0.025 Uiso calc R 1
C C21 0.04956(18) 0.61375(15) 0.61460(16) 0.0185(3) Uani d . 1
C C22 0.14511(19) 0.69909(16) 0.57640(19) 0.0238(3) Uani d . 1
H H22 0.2270 0.6796 0.5934 0.029 Uiso calc R 1
C C23 0.1197(2) 0.81339(17) 0.5130(2) 0.0285(4) Uani d . 1
H H23 0.1854 0.8717 0.4848 0.034 Uiso calc R 1
C C24 -0.0017(2) 0.84229(17) 0.4907(2) 0.0298(4) Uani d . 1
H H24 -0.0174 0.9193 0.4449 0.036 Uiso calc R 1
C C25 -0.0999(2) 0.75899(17) 0.5352(2) 0.0281(4) Uani d . 1
H H25 -0.1850 0.7807 0.5236 0.034 Uiso calc R 1
C C26 -0.07430(19) 0.64388(17) 0.59674(18) 0.0231(3) Uani d . 1
H H26 -0.1410 0.5863 0.6263 0.028 Uiso calc R 1
C C31 0.11776(17) 0.26791(15) 0.82335(17) 0.0183(3) Uani d . 1
C C32 0.0930(2) 0.32448(17) 0.93871(18) 0.0248(4) Uani d . 1
H H32 0.1472 0.3872 0.9325 0.030 Uiso calc R 1
C C33 -0.0128(2) 0.28755(19) 1.06330(19) 0.0307(4) Uani d . 1
H H33 -0.0316 0.3256 1.1433 0.037 Uiso calc R 1
C C34 -0.0909(2) 0.19586(18) 1.0721(2) 0.0302(4) Uani d . 1
H H34 -0.1631 0.1711 1.1579 0.036 Uiso calc R 1
C C35 -0.0638(2) 0.14027(18) 0.9559(2) 0.0305(4) Uani d . 1
H H35 -0.1173 0.0769 0.9623 0.037 Uiso calc R 1
C C36 0.0410(2) 0.17621(17) 0.82970(19) 0.0253(4) Uani d . 1
H H36 0.0593 0.1385 0.7496 0.030 Uiso calc R 1
C C42 0.37537(19) 0.01636(16) 0.66146(18) 0.0233(3) Uani d . 1
C C43 0.41513(18) 0.13224(15) 0.67738(17) 0.0197(3) Uani d . 1
C C44 0.50542(19) 0.13010(16) 0.73350(18) 0.0226(3) Uani d . 1
H H44 0.5332 0.2058 0.7399 0.027 Uiso calc R 1
C C45 0.6552(2) 0.00577(18) 0.8413(2) 0.0320(4) Uani d . 1
H H45 0.6909 0.0780 0.8449 0.038 Uiso calc R 1
C C46 0.6972(2) -0.1083(2) 0.8930(2) 0.0371(5) Uani d . 1
H H46 0.7626 -0.1144 0.9313 0.045 Uiso calc R 1
C C47 0.6441(2) -0.21433(19) 0.8892(2) 0.0361(5) Uani d . 1
H H47 0.6721 -0.2919 0.9267 0.043 Uiso calc R 1
C C48 0.5510(2) -0.20840(18) 0.8315(2) 0.0318(4) Uani d . 1
H H48 0.5152 -0.2808 0.8284 0.038 Uiso calc R 1
C C49 0.51150(19) -0.09351(16) 0.77837(19) 0.0240(3) Uani d . 1
C C50 0.55996(19) 0.01471(16) 0.78368(19) 0.0236(3) Uani d . 1
O O52 0.19235(14) 0.55060(14) 0.12625(15) 0.0303(3) Uani d . 1
H H52 0.222(3) 0.539(3) 0.047(3) 0.043(7) Uiso d . 1
C C51 0.2752(3) 0.6140(2) 0.1611(3) 0.0445(5) Uani d . 1
H H511 0.2949 0.6915 0.1040 0.067 Uiso calc R 1
H H512 0.3658 0.5610 0.1462 0.067 Uiso calc R 1
H H513 0.2222 0.6335 0.2572 0.067 Uiso calc R 1
Br Br1 0.624322(18) 0.480547(18) 0.198808(18) 0.02805(8) Uani d . 1

loop_
_atom_site_aniso_label
_atom_site_aniso_U_11
_atom_site_aniso_U_22
_atom_site_aniso_U_33
_atom_site_aniso_U_12
_atom_site_aniso_U_13
_atom_site_aniso_U_23
S1 0.01656(18) 0.0218(2) 0.01647(18) -0.00477(15) -0.00482(15) 0.00206(15)
O41 0.0259(6) 0.0193(6) 0.0321(7) -0.0045(5) -0.0131(6) -0.0008(5)
O42 0.0331(7) 0.0301(7) 0.0398(8) -0.0052(6) -0.0209(7) -0.0067(6)
N3 0.0156(6) 0.0191(6) 0.0154(6) -0.0035(5) -0.0049(5) 0.0015(5)
N21 0.0146(6) 0.0198(7) 0.0184(7) -0.0032(5) -0.0047(5) 0.0026(5)
C2 0.0175(7) 0.0204(7) 0.0165(7) -0.0056(6) -0.0076(6) 0.0007(6)
C4 0.0161(7) 0.0201(8) 0.0190(7) -0.0024(6) -0.0068(6) -0.0022(6)
C5 0.0173(7) 0.0214(8) 0.0202(8) -0.0021(6) -0.0058(6) -0.0019(6)
C21 0.0196(7) 0.0183(7) 0.0160(7) -0.0012(6) -0.0067(6) -0.0015(6)
C22 0.0215(8) 0.0233(8) 0.0255(8) -0.0043(7) -0.0091(7) -0.0011(7)
C23 0.0315(10) 0.0203(8) 0.0304(10) -0.0067(7) -0.0099(8) -0.0008(7)
C24 0.0449(11) 0.0184(8) 0.0290(9) -0.0014(8) -0.0204(9) 0.0001(7)
C25 0.0325(10) 0.0248(9) 0.0313(10) 0.0023(7) -0.0192(8) -0.0046(7)
C26 0.0240(8) 0.0239(8) 0.0243(8) -0.0029(7) -0.0131(7) -0.0018(7)
C31 0.0152(7) 0.0188(7) 0.0173(7) -0.0025(6) -0.0052(6) 0.0028(6)
C32 0.0249(8) 0.0293(9) 0.0200(8) -0.0100(7) -0.0082(7) 0.0006(7)
C33 0.0323(10) 0.0369(10) 0.0186(8) -0.0087(8) -0.0062(8) -0.0010(7)
C34 0.0240(9) 0.0318(10) 0.0235(9) -0.0067(7) -0.0021(7) 0.0068(7)
C35 0.0280(9) 0.0268(9) 0.0322(10) -0.0124(7) -0.0081(8) 0.0049(8)
C36 0.0271(9) 0.0235(8) 0.0248(9) -0.0078(7) -0.0098(7) 0.0001(7)
C42 0.0205(8) 0.0210(8) 0.0243(8) -0.0020(6) -0.0060(7) -0.0044(7)
C43 0.0172(7) 0.0180(7) 0.0200(8) -0.0026(6) -0.0048(6) -0.0014(6)
C44 0.0224(8) 0.0192(8) 0.0240(8) -0.0031(6) -0.0083(7) -0.0014(6)
C45 0.0341(10) 0.0274(9) 0.0402(11) -0.0028(8) -0.0225(9) 0.0006(8)
C46 0.0385(11) 0.0375(11) 0.0413(12) 0.0019(9) -0.0257(10) -0.0010(9)
C47 0.0401(11) 0.0273(10) 0.0365(11) 0.0047(8) -0.0180(9) 0.0026(8)
C48 0.0338(10) 0.0215(9) 0.0350(11) -0.0021(8) -0.0121(9) 0.0008(8)
C49 0.0214(8) 0.0222(8) 0.0241(8) -0.0005(6) -0.0072(7) -0.0022(7)
C50 0.0226(8) 0.0214(8) 0.0252(8) -0.0009(6) -0.0101(7) -0.0010(7)
O52 0.0220(6) 0.0402(8) 0.0224(7) -0.0081(6) -0.0038(5) 0.0009(6)
C51 0.0403(12) 0.0597(15) 0.0418(13) -0.0175(11) -0.0240(11) 0.0066(11)
Br1 0.02183(11) 0.03659(13) 0.02210(11) -0.01148(7) -0.00354(7) -0.00292(7)

loop_
_atom_type_symbol
_atom_type_description
_atom_type_scat_dispersion_real
_atom_type_scat_dispersion_imag
_atom_type_scat_source
C C 0.0033 0.0016 'International Tables Vol C Tables 4.2.6.8 and 6.1.1.4'
H H 0.0000 0.0000 'International Tables Vol C Tables 4.2.6.8 and 6.1.1.4'
Br Br -0.2901 2.4595 'International Tables Vol C Tables 4.2.6.8 and 6.1.1.4'
N N 0.0061 0.0033 'International Tables Vol C Tables 4.2.6.8 and 6.1.1.4'
O O 0.0106 0.0060 'International Tables Vol C Tables 4.2.6.8 and 6.1.1.4'
S S 0.1246 0.1234 'International Tables Vol C Tables 4.2.6.8 and 6.1.1.4'

loop_
_geom_angle_atom_site_label_1
_geom_angle_atom_site_label_2
_geom_angle_atom_site_label_3
_geom_angle
C2 S1 C5 89.81(8)
C42 O41 C49 122.40(14)
C2 N3 C4 112.85(13)
C2 N3 C31 122.02(13)
C4 N3 C31 125.00(13)
C2 N21 C21 122.33(15)
C2 N21 H21 121.6(15)
C21 N21 H21 115.7(15)
N21 C2 N3 123.26(15)
N21 C2 S1 124.48(13)
N3 C2 S1 112.18(12)
C5 C4 N3 112.63(14)
C5 C4 C43 126.14(15)
N3 C4 C43 121.17(14)
C4 C5 S1 112.48(13)
C4 C5 H5 123.8
S1 C5 H5 123.8
C26 C21 C22 120.74(16)
C26 C21 N21 118.40(15)
C22 C21 N21 120.79(15)
C21 C22 C23 119.34(17)
C21 C22 H22 120.3
C23 C22 H22 120.3
C24 C23 C22 120.07(18)
C24 C23 H23 120.0
C22 C23 H23 120.0
C25 C24 C23 120.11(17)
C25 C24 H24 119.9
C23 C24 H24 119.9
C24 C25 C26 120.20(17)
C24 C25 H25 119.9
C26 C25 H25 119.9
C21 C26 C25 119.43(17)
C21 C26 H26 120.3
C25 C26 H26 120.3
C36 C31 C32 121.85(16)
C36 C31 N3 119.79(15)
C32 C31 N3 118.30(15)
C31 C32 C33 118.54(17)
C31 C32 H32 120.7
C33 C32 H32 120.7
C34 C33 C32 120.62(18)
C34 C33 H33 119.7
C32 C33 H33 119.7
C35 C34 C33 119.84(18)
C35 C34 H34 120.1
C33 C34 H34 120.1
C34 C35 C36 120.63(18)
C34 C35 H35 119.7
C36 C35 H35 119.7
C31 C36 C35 118.52(17)
C31 C36 H36 120.7
C35 C36 H36 120.7
O42 C42 O41 117.45(16)
O42 C42 C43 125.59(17)
O41 C42 C43 116.96(15)
C44 C43 C42 120.60(16)
C44 C43 C4 121.25(15)
C42 C43 C4 117.99(15)
C43 C44 C50 120.82(16)
C43 C44 H44 119.6
C50 C44 H44 119.6
C46 C45 C50 119.98(19)
C46 C45 H45 120.0
C50 C45 H45 120.0
C45 C46 C47 120.19(19)
C45 C46 H46 119.9
C47 C46 H46 119.9
C48 C47 C46 121.03(19)
C48 C47 H47 119.5
C46 C47 H47 119.5
C47 C48 C49 118.03(19)
C47 C48 H48 121.0
C49 C48 H48 121.0
O41 C49 C48 116.76(17)
O41 C49 C50 120.92(16)
C48 C49 C50 122.33(18)
C49 C50 C45 118.41(16)
C49 C50 C44 117.84(16)
C45 C50 C44 123.71(17)
C51 O52 H52 116(2)
O52 C51 H511 109.5
O52 C51 H512 109.5
H511 C51 H512 109.5
O52 C51 H513 109.5
H511 C51 H513 109.5
H512 C51 H513 109.5

loop_
_geom_bond_atom_site_label_1
_geom_bond_atom_site_label_2
_geom_bond_distance
S1 C2 1.7276(17)
S1 C5 1.7329(17)
O41 C42 1.370(2)
O41 C49 1.383(2)
O42 C42 1.206(2)
N3 C2 1.345(2)
N3 C4 1.405(2)
N3 C31 1.449(2)
N21 C2 1.331(2)
N21 C21 1.430(2)
N21 H21 0.84(2)
C4 C5 1.338(2)
C4 C43 1.475(2)
C5 H5 0.9500
C21 C26 1.388(2)
C21 C22 1.389(2)
C22 C23 1.391(3)
C22 H22 0.9500
C23 C24 1.388(3)
C23 H23 0.9500
C24 C25 1.385(3)
C24 H24 0.9500
C25 C26 1.389(3)
C25 H25 0.9500
C26 H26 0.9500
C31 C36 1.380(2)
C31 C32 1.386(2)
C32 C33 1.387(3)
C32 H32 0.9500
C33 C34 1.382(3)
C33 H33 0.9500
C34 C35 1.382(3)
C34 H34 0.9500
C35 C36 1.391(3)
C35 H35 0.9500
C36 H36 0.9500
C42 C43 1.463(2)
C43 C44 1.352(2)
C44 C50 1.437(2)
C44 H44 0.9500
C45 C46 1.383(3)
C45 C50 1.401(3)
C45 H45 0.9500
C46 C47 1.393(3)
C46 H46 0.9500
C47 C48 1.385(3)
C47 H47 0.9500
C48 C49 1.388(3)
C48 H48 0.9500
C49 C50 1.393(3)
O52 C51 1.416(3)
O52 H52 0.80(3)
C51 H511 0.9800
C51 H512 0.9800
C51 H513 0.9800

loop_
_geom_hbond_atom_site_label_D
_geom_hbond_atom_site_label_H
_geom_hbond_atom_site_label_A
_geom_hbond_site_symmetry_A
_geom_hbond_distance_DH
_geom_hbond_distance_HA
_geom_hbond_distance_DA
_geom_hbond_angle_DHA
_geom_hbond_publ_flag
N21 H21 O52 2_566 0.84(2) 1.92(2) 2.734(2) 165(2) yes
O52 H52 Br1 2_665 0.80(3) 2.46(3) 3.2412(15) 164(3) yes
C32 H32 Br1 2_666 0.95 2.75 3.6296(18) 153.4 yes

loop_
_geom_torsion_atom_site_label_1
_geom_torsion_atom_site_label_2
_geom_torsion_atom_site_label_3
_geom_torsion_atom_site_label_4
_geom_torsion
C21 N21 C2 N3 178.40(15)
C21 N21 C2 S1 -5.1(2)
C4 N3 C2 N21 178.93(15)
C31 N3 C2 N21 -5.0(2)
C4 N3 C2 S1 2.07(17)
C31 N3 C2 S1 178.11(12)
C5 S1 C2 N21 -177.74(15)
C5 S1 C2 N3 -0.94(13)
C2 N3 C4 C5 -2.5(2)
C31 N3 C4 C5 -178.36(15)
C2 N3 C4 C43 174.76(15)
C31 N3 C4 C43 -1.1(2)
N3 C4 C5 S1 1.72(19)
C43 C4 C5 S1 -175.34(13)
C2 S1 C5 C4 -0.48(14)
C2 N21 C21 C26 134.22(17)
C2 N21 C21 C22 -49.0(2)
C26 C21 C22 C23 -3.4(3)
N21 C21 C22 C23 179.84(16)
C21 C22 C23 C24 1.2(3)
C22 C23 C24 C25 1.9(3)
C23 C24 C25 C26 -2.9(3)
C22 C21 C26 C25 2.4(3)
N21 C21 C26 C25 179.25(16)
C24 C25 C26 C21 0.7(3)
C2 N3 C31 C36 104.48(19)
C4 N3 C31 C36 -80.0(2)
C2 N3 C31 C32 -72.8(2)
C4 N3 C31 C32 102.75(19)
C36 C31 C32 C33 -0.3(3)
N3 C31 C32 C33 176.88(16)
C31 C32 C33 C34 0.4(3)
C32 C33 C34 C35 0.0(3)
C33 C34 C35 C36 -0.4(3)
C32 C31 C36 C35 -0.1(3)
N3 C31 C36 C35 -177.24(16)
C34 C35 C36 C31 0.4(3)
C49 O41 C42 O42 173.31(16)
C49 O41 C42 C43 -6.6(2)
O42 C42 C43 C44 -172.69(18)
O41 C42 C43 C44 7.2(2)
O42 C42 C43 C4 2.7(3)
O41 C42 C43 C4 -177.42(14)
C5 C4 C43 C44 73.4(2)
N3 C4 C43 C44 -103.4(2)
C5 C4 C43 C42 -102.0(2)
N3 C4 C43 C42 81.2(2)
C42 C43 C44 C50 -2.5(3)
C4 C43 C44 C50 -177.73(16)
C50 C45 C46 C47 -0.6(3)
C45 C46 C47 C48 1.3(3)
C46 C47 C48 C49 -0.4(3)
C42 O41 C49 C48 -178.94(17)
C42 O41 C49 C50 1.2(3)
C47 C48 C49 O41 178.95(18)
C47 C48 C49 C50 -1.2(3)
O41 C49 C50 C45 -178.31(17)
C48 C49 C50 C45 1.9(3)
O41 C49 C50 C44 3.7(3)
C48 C49 C50 C44 -176.11(18)
C46 C45 C50 C49 -0.9(3)
C46 C45 C50 C44 176.95(19)
C43 C44 C50 C49 -3.0(3)
C43 C44 C50 C45 179.16(18)

loop_
_cod_related_entry_id
_cod_related_entry_database
_cod_related_entry_code
1 ChemSpider 21178776
